data_2004178
loop_
_publ_author_name
'Palmer, R. A.'
'Richards, A. J.'
'Lisgarten, J. N.'

_publ_section_title
;
 2-Benzamido-3-(<i>p</i>-chlorophenyl)propenoic Acid (Antrex)
;
_journal_issue 11
_journal_name_full 'Acta Crystallographica Section C'
_journal_page_first 2338
_journal_page_last 2340
_journal_paper_doi 10.1107/S010827019500672X
_journal_volume 51
_journal_year 1995
_chemical_formula_moiety 'C16 H12 Cl1 N1 O3'
_chemical_formula_sum 'C16 H12 Cl N O3'
_chemical_formula_weight 301.72
_chemical_name_systematic
;
 ?
;
_space_group_IT_number 88
_symmetry_cell_setting tetragonal
_symmetry_space_group_name_Hall '-I 4ad'
_symmetry_space_group_name_H-M 'I 41/a :2'
_audit_creation_method SHELXL
_cell_angle_alpha 90.00
_cell_angle_beta 90.00
_cell_angle_gamma 90.00
_cell_formula_units_Z 16
_cell_length_a 21.184(5)
_cell_length_b 21.184(5)
_cell_length_c 15.412(4)
_cell_measurement_reflns_used 25
_cell_measurement_temperature 291(2)
_cell_measurement_theta_max 25
_cell_measurement_theta_min 20
_cell_volume 6916(3)
_computing_structure_refinement 'SHELXL93 (Sheldrick, 1993)'
_computing_structure_solution 'SHELXS86 (Sheldrick, 1985)'
_diffrn_ambient_temperature 293
_diffrn_measurement_device 'Enraf-Nonius CAD-4'
_diffrn_measurement_method \w-2\q
_diffrn_radiation_monochromator graphite
_diffrn_radiation_source 'fine-focus sealed tube'
_diffrn_radiation_type CuK\a
_diffrn_radiation_wavelength 1.54178
_diffrn_reflns_av_R_equivalents 0.0212
_diffrn_reflns_av_sigmaI/netI 0.0983
_diffrn_reflns_limit_h_max 0
_diffrn_reflns_limit_h_min -20
_diffrn_reflns_limit_k_max 13
_diffrn_reflns_limit_k_min -14
_diffrn_reflns_limit_l_max 14
_diffrn_reflns_limit_l_min 0
_diffrn_reflns_number 3218
_diffrn_reflns_theta_max 48.4
_diffrn_reflns_theta_min 3.55
_diffrn_standards_decay_% <10
_diffrn_standards_interval_count 100
_diffrn_standards_number 3
_exptl_absorpt_coefficient_mu 2.029
_exptl_absorpt_correction_type none
_exptl_crystal_colour colourless
_exptl_crystal_density_diffrn 1.159
_exptl_crystal_description needle
_exptl_crystal_F_000 2496
_exptl_crystal_size_max 0.2
_exptl_crystal_size_mid 0.1
_exptl_crystal_size_min 0.1
_refine_diff_density_max 0.558
_refine_diff_density_min -0.261
_refine_ls_extinction_coef 0.00040(10)
_refine_ls_extinction_method 'SHELXL93 (Sheldrick, 1993)'
_refine_ls_goodness_of_fit_all 1.070
_refine_ls_goodness_of_fit_obs 1.128
_refine_ls_hydrogen_treatment 'H atoms: see text'
_refine_ls_matrix_type full
_refine_ls_number_parameters 203
_refine_ls_number_reflns 1559
_refine_ls_number_restraints 0
_refine_ls_restrained_S_all 1.868
_refine_ls_restrained_S_obs 1.128
_refine_ls_R_factor_all 0.1133
_refine_ls_R_factor_obs 0.0695
_refine_ls_shift/esd_max 0.229
_refine_ls_shift/esd_mean 0.008
_refine_ls_structure_factor_coef Fsqd
_refine_ls_weighting_scheme
;
calc w = 1/[\s^2^(F~o~^2^) + (0.1307P)^2^ + 9.4711P]
where P = (F~o~^2^ + 2F~c~^2^)/3
;
_refine_ls_wR_factor_all 0.3261
_refine_ls_wR_factor_obs 0.1838
_reflns_number_observed 1329
_reflns_number_total 1559
_reflns_observed_criterion >2sigma(I)
_cod_data_source_file pa1184.cif
_cod_data_source_block s92
_cod_original_cell_volume 6916.(3)
_cod_original_sg_symbol_H-M 'I 41/a'
_cod_original_formula_sum 'C16 H12 Cl1 N1 O3'
_cod_database_code 2004178

loop_
_symmetry_equiv_pos_as_xyz
'x, y, z'
'-x+1/2, -y, z+1/2'
'-y+3/4, x+1/4, z+1/4'
'y+3/4, -x+3/4, z+3/4'
'x+1/2, y+1/2, z+1/2'
'-x+1, -y+1/2, z+1'
'-y+5/4, x+3/4, z+3/4'
'y+5/4, -x+5/4, z+5/4'
'-x, -y, -z'
'x-1/2, y, -z-1/2'
'y-3/4, -x-1/4, -z-1/4'
'-y-3/4, x-3/4, -z-3/4'
'-x+1/2, -y+1/2, -z+1/2'
'x, y+1/2, -z'
'y-1/4, -x+1/4, -z+1/4'
'-y-1/4, x-1/4, -z-1/4'

loop_
_atom_site_aniso_label
_atom_site_aniso_U_11
_atom_site_aniso_U_22
_atom_site_aniso_U_33
_atom_site_aniso_U_12
_atom_site_aniso_U_13
_atom_site_aniso_U_23
Cl1 0.1163(15) 0.0595(11) 0.0975(14) 0.0194(8) 0.0216(10) 0.0138(8)
C1 0.068(4) 0.057(3) 0.057(3) 0.008(3) 0.007(3) 0.006(3)
C2 0.056(4) 0.075(5) 0.116(5) 0.016(3) 0.032(4) 0.022(4)
C3 0.047(4) 0.059(4) 0.099(5) 0.002(3) 0.024(3) 0.018(3)
C4 0.041(3) 0.046(3) 0.052(3) -0.002(2) 0.003(2) 0.001(2)
C5 0.047(3) 0.052(4) 0.059(3) 0.001(3) 0.006(2) 0.003(3)
C6 0.058(4) 0.064(4) 0.058(3) -0.010(3) 0.006(3) 0.009(3)
C7 0.041(3) 0.054(3) 0.045(3) -0.016(3) 0.006(2) -0.003(2)
C8 0.038(3) 0.045(3) 0.038(3) -0.003(2) 0.004(2) -0.006(2)
C9 0.040(3) 0.047(3) 0.044(3) -0.004(2) 0.004(3) -0.004(2)
O91 0.064(2) 0.052(2) 0.054(2) -0.001(2) -0.006(2) 0.000(2)
O92 0.085(3) 0.071(3) 0.087(3) -0.010(2) -0.009(2) -0.014(2)
N10 0.031(2) 0.046(2) 0.045(2) -0.004(2) -0.001(2) -0.011(2)
C11 0.039(3) 0.034(3) 0.034(3) 0.003(2) 0.001(2) -0.002(2)
O11 0.043(2) 0.055(2) 0.043(2) -0.0057(14) -0.0008(14) -0.016(2)
C12 0.034(3) 0.038(3) 0.033(3) 0.006(2) -0.002(2) -0.005(2)
C15 0.036(3) 0.062(3) 0.069(4) -0.015(2) -0.007(3) -0.011(3)
C13 0.042(3) 0.058(3) 0.041(3) 0.003(2) 0.002(2) -0.006(2)
C16 0.037(3) 0.062(3) 0.049(3) -0.009(2) -0.002(2) -0.016(3)
C17 0.039(3) 0.048(3) 0.042(3) 0.002(2) 0.004(2) -0.003(2)
C14 0.038(3) 0.070(4) 0.061(4) -0.004(3) 0.013(3) -0.005(3)

loop_
_atom_site_label
_atom_site_occupancy
_atom_site_fract_x
_atom_site_fract_y
_atom_site_fract_z
_atom_site_U_iso_or_equiv
_atom_site_thermal_displace_type
_atom_site_calc_flag
_atom_site_refinement_flags
_atom_site_type_symbol
Cl1 1 0.37761(9) -0.30240(7) 0.41604(12) 0.0911(8) Uani d . Cl
C1 1 0.3589(3) -0.2224(3) 0.4116(3) 0.061(2) Uani d . C
C2 1 0.4025(2) -0.1797(2) 0.3828(3) 0.082(2) Uani d . C
H2 1 0.4429(2) -0.1930(2) 0.3679(3) 0.079(17) Uiso calc R H
C3 1 0.3866(2) -0.1169(2) 0.3759(3) 0.068(2) Uani d R C
H3 1 0.4163(2) -0.0885(2) 0.3550(3) 0.051(13) Uiso calc R H
C4 1 0.3277(2) -0.0951(2) 0.3993(3) 0.0463(13) Uani d . C
C5 1 0.2852(2) -0.1395(2) 0.4304(3) 0.0527(14) Uani d . C
H5 1 0.2449(2) -0.1265(2) 0.4463(3) 0.078(18) Uiso calc R H
C6 1 0.3009(3) -0.2020(3) 0.4382(3) 0.060(2) Uani d . C
H6 1 0.2722(3) -0.2305(3) 0.4617(3) 0.055(14) Uiso calc R H
C7 1 0.3135(2) -0.0274(2) 0.3929(3) 0.0467(13) Uani d . C
H7 1 0.3484(2) -0.0009(2) 0.3966(3) 0.020(9) Uiso calc R H
C8 1 0.2582(2) 0.0019(2) 0.3825(3) 0.0401(12) Uani d . C
C9 1 0.2547(2) 0.0720(2) 0.3785(3) 0.0433(13) Uani d . C
O91 1 0.2173(2) 0.0985(2) 0.3291(2) 0.0566(10) Uani d . O
O92 1 0.2935(2) 0.1032(2) 0.4307(3) 0.0809(13) Uani d . O
H92A 0.50 0.2896 0.1412 0.4229 0.800 Uiso d P H
H92B 0.50 0.3218 0.0799 0.4549 0.800 Uiso d P H
N10 1 0.2021(2) -0.0309(2) 0.3645(2) 0.0406(11) Uani d . N
H10 1 0.2028(2) -0.0598(2) 0.3253(2) 0.147(32) Uiso calc R H
C11 1 0.1474(2) -0.0192(2) 0.4057(3) 0.0355(12) Uani d . C
O11 1 0.14553(13) 0.0189(2) 0.4669(2) 0.0470(10) Uani d . O
C12 1 0.0914(2) -0.0546(2) 0.3792(3) 0.0349(12) Uani d . C
C15 1 -0.0173(2) -0.1221(2) 0.3396(4) 0.0555(15) Uani d . C
H15 1 -0.0536(2) -0.1449(2) 0.3263(4) 0.066(15) Uiso calc R H
C13 1 0.0423(2) -0.0606(2) 0.4385(3) 0.0469(13) Uani d . C
H13 1 0.0458(2) -0.0418(2) 0.4929(3) 0.032(11) Uiso calc R H
C16 1 0.0306(2) -0.1168(2) 0.2791(3) 0.0492(14) Uani d . C
H16 1 0.0262(2) -0.1360(2) 0.2251(3) 0.045(12) Uiso calc R H
C17 1 0.0845(2) -0.0837(2) 0.2979(3) 0.0433(13) Uani d . C
H17 1 0.1165(2) -0.0805(2) 0.2567(3) 0.027(10) Uiso calc R H
C14 1 -0.0114(2) -0.0940(2) 0.4180(4) 0.0563(15) Uani d . C
H14 1 -0.0439(2) -0.0973(2) 0.4584(4) 0.111(23) Uiso calc R H

loop_
_atom_type_symbol
_atom_type_description
_atom_type_scat_dispersion_real
_atom_type_scat_dispersion_imag
_atom_type_scat_source
C C 0.0181 0.0091 'International Tables Vol C Tables 4.2.6.8 and 6.1.1.4'
N N 0.0311 0.0180 'International Tables Vol C Tables 4.2.6.8 and 6.1.1.4'
O O 0.0492 0.0322 'International Tables Vol C Tables 4.2.6.8 and 6.1.1.4'
H H 0.0000 0.0000 'International Tables Vol C Tables 4.2.6.8 and 6.1.1.4'
Cl Cl 0.3639 0.7018 'International Tables Vol C Tables 4.2.6.8 and 6.1.1.4'

loop_
_geom_angle_atom_site_label_1
_geom_angle_atom_site_label_2
_geom_angle_atom_site_label_3
_geom_angle
_geom_angle_publ_flag
C2 C1 C6 119.7(5) yes
C2 C1 Cl1 120.2(4) yes
C6 C1 Cl1 120.1(4) yes
C1 C2 C3 119.9(3) yes
C1 C2 H2 120.0(3) ?
C3 C2 H2 120.0 ?
C2 C3 C4 121.7(3) yes
C2 C3 H3 119.1 ?
C4 C3 H3 119.1(3) ?
C3 C4 C5 116.7(4) yes
C3 C4 C7 119.6(4) yes
C5 C4 C7 123.6(4) yes
C6 C5 C4 121.9(5) yes
C6 C5 H5 119.1(3) ?
C4 C5 H5 119.1(3) ?
C1 C6 C5 119.9(5) yes
C1 C6 H6 120.1(3) ?
C5 C6 H6 120.1(3) ?
C8 C7 C4 129.9(4) yes
C8 C7 H7 115.0(3) ?
C4 C7 H7 115.1(3) ?
C7 C8 N10 122.4(4) yes
C7 C8 C9 120.9(4) yes
N10 C8 C9 116.3(4) yes
O91 C9 O92 123.1(4) yes
O91 C9 C8 120.7(4) yes
O92 C9 C8 116.1(4) yes
C9 O92 H92A 109.7(4) ?
C9 O92 H92B 114.1(4) ?
H92A O92 H92B 134.4(5) ?
C11 N10 C8 123.1(4) yes
C11 N10 H10 118.5(2) ?
C8 N10 H10 118.5(2) ?
O11 C11 N10 120.3(4) yes
O11 C11 C12 121.3(4) yes
N10 C11 C12 118.3(4) yes
C13 C12 C17 117.9(4) yes
C13 C12 C11 118.1(4) yes
C17 C12 C11 124.0(4) yes
C14 C15 C16 119.9(4) yes
C14 C15 H15 120.0(3) ?
C16 C15 H15 120.0(3) ?
C14 C13 C12 121.0(4) yes
C14 C13 H13 119.5(3) ?
C12 C13 H13 119.5(3) ?
C17 C16 C15 120.7(4) yes
C17 C16 H16 119.7(3) ?
C15 C16 H16 119.7(3) ?
C16 C17 C12 120.0(4) yes
C16 C17 H17 120.0(3) ?
C12 C17 H17 120.0(3) ?
C15 C14 C13 120.5(5) yes
C15 C14 H14 119.7(3) ?
C13 C14 H14 119.7(3) ?

loop_
_geom_bond_atom_site_label_1
_geom_bond_atom_site_label_2
_geom_bond_distance
_geom_bond_publ_flag
Cl1 C1 1.741(5) yes
C1 C2 1.367(7) yes
C1 C6 1.365(8) yes
C2 C3 1.376(6) yes
C2 H2 0.93 ?
C3 C4 1.379(6) yes
C3 H3 0.93 ?
C4 C5 1.386(7) yes
C4 C7 1.468(7) yes
C5 C6 1.371(7) yes
C5 H5 0.93 ?
C6 H6 0.93 ?
C7 C8 1.336(7) yes
C7 H7 0.93 ?
C8 N10 1.404(6) yes
C8 C9 1.489(7) yes
C9 O91 1.234(6) yes
C9 O92 1.327(6) yes
O92 H92A 0.818(4) ?
O92 H92B 0.861(4) ?
N10 C11 1.344(6) yes
N10 H10 0.86 ?
C11 O11 1.242(5) yes
C11 C12 1.460(6) yes
C12 C13 1.391(6) yes
C12 C17 1.405(6) yes
C15 C14 1.352(7) yes
C15 C16 1.383(7) yes
C15 H15 0.93 ?
C13 C14 1.377(7) yes
C13 H13 0.93 ?
C16 C17 1.371(6) yes
C16 H16 0.93 ?
C17 H17 0.93 ?
C14 H14 0.93 ?

loop_
_geom_torsion_atom_site_label_1
_geom_torsion_atom_site_label_2
_geom_torsion_atom_site_label_3
_geom_torsion_atom_site_label_4
_geom_torsion
_geom_torsion_publ_flag
C6 C1 C2 C3 -3.8(6) yes
Cl1 C1 C2 C3 177.2(2) ?
C1 C2 C3 C4 1.5(3) ?
C2 C3 C4 C5 0.2(5) ?
C2 C3 C4 C7 178.4(3) yes
C3 C4 C5 C6 0.5(7) yes
C7 C4 C5 C6 -177.6(5) yes
C2 C1 C6 C5 4.5(8) ?
Cl1 C1 C6 C5 -176.5(4) yes
C4 C5 C6 C1 -2.9(8) ?
C3 C4 C7 C8 154.4(5) yes
C5 C4 C7 C8 -27.5(8) yes
C4 C7 C8 N10 -8.4(8) yes
C4 C7 C8 C9 179.4(4) yes
C7 C8 C9 O91 142.7(5) yes
N10 C8 C9 O91 -29.9(6) yes
C7 C8 C9 O92 -37.6(6) yes
N10 C8 C9 O92 149.8(4) yes
C7 C8 N10 C11 134.2(5) yes
C9 C8 N10 C11 -53.4(6) yes
C8 N10 C11 O11 -5.2(6) yes
C8 N10 C11 C12 177.7(4) yes
O11 C11 C12 C13 -20.1(6) yes
N10 C11 C12 C13 157.0(4) yes
O11 C11 C12 C17 160.9(4) yes
N10 C11 C12 C17 -22.0(6) yes
C17 C12 C13 C14 -0.1(7) ?
C11 C12 C13 C14 -179.2(4) ?
C14 C15 C16 C17 0.4(8) ?
C15 C16 C17 C12 -0.1(7) ?
C13 C12 C17 C16 0.0(6) ?
C11 C12 C17 C16 179.0(4) yes
C16 C15 C14 C13 -0.6(8) ?
C12 C13 C14 C15 0.4(7) ?
